data_4085755
loop_
_publ_author_name
'Normand, Adrien T.'
'Richard, Philippe'
'Balan, C\'edric'
'Daniliuc, Constantin G.'
'Kehr, Gerald'
'Erker, Gerhard'
'Le Gendre, Pierre'

_publ_section_title
;
 Synthetic Endeavors toward Titanium Based Frustrated Lewis Pairs with
 Controlled Electronic and Steric Properties
;
_journal_name_full Organometallics
_journal_page_first 150513110717003
_journal_paper_doi 10.1021/acs.organomet.5b00250
_journal_year 2015
_chemical_formula_sum 'C59 H58 B O P Ti'
_chemical_formula_weight 872.73
_chemical_name_systematic
; 
 ? 
;
_space_group_IT_number 2
_symmetry_cell_setting triclinic
_symmetry_space_group_name_Hall '-P 1'
_symmetry_space_group_name_H-M 'P -1'
_atom_sites_solution_hydrogens geom
_atom_sites_solution_primary direct
_atom_sites_solution_secondary difmap
_audit_creation_method SHELXL-97
_cell_angle_alpha 107.561(3)
_cell_angle_beta 90.056(2)
_cell_angle_gamma 110.923(2)
_cell_formula_units_Z 2
_cell_length_a 12.6294(4)
_cell_length_b 14.1385(5)
_cell_length_c 14.6835(5)
_cell_measurement_reflns_used 5895
_cell_measurement_temperature 223(2)
_cell_measurement_theta_max 28.28
_cell_measurement_theta_min 4.08
_cell_volume 2317.41(15)
_computing_cell_refinement 'Collect (Nonius B.V., 1998)'
_computing_data_collection 'Collect (Nonius B.V., 1998)'
_computing_data_reduction 'Denzo-SMN (Otwinowski & Minor, 1997)'
_computing_molecular_graphics 'XP (BrukerAXS, 2000)'
_computing_publication_material 'SHELXL-97 (Sheldrick, 1997)'
_computing_structure_refinement 'SHELXL-97 (Sheldrick, 1997)'
_computing_structure_solution 'SHELXS-97 (Sheldrick, 1990)'
_diffrn_ambient_temperature 223(2)
_diffrn_measured_fraction_theta_full 0.972
_diffrn_measured_fraction_theta_max 0.972
_diffrn_measurement_device_type 'Nonius KappaCCD APEXII'
_diffrn_measurement_method '\w and \f scans'
_diffrn_radiation_monochromator 'Montel mirror'
_diffrn_radiation_source 'rotating anode Nonius FR591'
_diffrn_radiation_type MoK\a
_diffrn_radiation_wavelength 0.71073
_diffrn_reflns_av_R_equivalents 0.088
_diffrn_reflns_av_sigmaI/netI 0.0973
_diffrn_reflns_limit_h_max 15
_diffrn_reflns_limit_h_min -14
_diffrn_reflns_limit_k_max 11
_diffrn_reflns_limit_k_min -16
_diffrn_reflns_limit_l_max 17
_diffrn_reflns_limit_l_min -17
_diffrn_reflns_number 22187
_diffrn_reflns_theta_full 25.00
_diffrn_reflns_theta_max 25.00
_diffrn_reflns_theta_min 4.17
_exptl_absorpt_coefficient_mu 0.261
_exptl_absorpt_correction_T_max 0.9896
_exptl_absorpt_correction_T_min 0.9448
_exptl_absorpt_correction_type multi-scan
_exptl_absorpt_process_details 'Denzo (Otwinowski, Borek, Majewski & Minor, 2003)'
_exptl_crystal_colour 'pale red'
_exptl_crystal_density_diffrn 1.251
_exptl_crystal_density_method 'not measured'
_exptl_crystal_description plate
_exptl_crystal_F_000 924
_exptl_crystal_size_max 0.22
_exptl_crystal_size_mid 0.14
_exptl_crystal_size_min 0.04
_refine_diff_density_max 0.422
_refine_diff_density_min -0.345
_refine_diff_density_rms 0.073
_refine_ls_extinction_method none
_refine_ls_goodness_of_fit_ref 1.096
_refine_ls_hydrogen_treatment constr
_refine_ls_matrix_type full
_refine_ls_number_parameters 620
_refine_ls_number_reflns 7919
_refine_ls_number_restraints 139
_refine_ls_restrained_S_all 1.090
_refine_ls_R_factor_all 0.1618
_refine_ls_R_factor_gt 0.1052
_refine_ls_shift/su_max 0.000
_refine_ls_shift/su_mean 0.000
_refine_ls_structure_factor_coef Fsqd
_refine_ls_weighting_details 'calc w=1/[\s^2^(Fo^2^)+(0.0000P)^2^+10.6950P] where P=(Fo^2^+2Fc^2^)/3'
_refine_ls_weighting_scheme calc
_refine_ls_wR_factor_gt 0.1895
_refine_ls_wR_factor_ref 0.2260
_reflns_number_gt 5125
_reflns_number_total 7919
_reflns_threshold_expression >2sigma(I)
_cod_data_source_file om5b00250_si_009.cif
_cod_data_source_block erk7681
_cod_original_cell_volume 2317.41(14)
_cod_original_sg_symbol_H-M P-1
_cod_database_code 4085755

loop_
_symmetry_equiv_pos_as_xyz
'x, y, z'
'-x, -y, -z'

loop_
_atom_site_label
_atom_site_type_symbol
_atom_site_fract_x
_atom_site_fract_y
_atom_site_fract_z
_atom_site_U_iso_or_equiv
_atom_site_adp_type
_atom_site_occupancy
_atom_site_symmetry_multiplicity
_atom_site_calc_flag
_atom_site_refinement_flags
_atom_site_disorder_assembly
_atom_site_disorder_group
Ti1 Ti 0.80295(10) 0.24346(10) 0.31465(8) 0.0409(3) Uani 1 1 d D . .
C6 C 0.8956(17) 0.4266(10) 0.4091(18) 0.054(6) Uani 0.60(2) 1 d PDU A 1
H6 H 0.8630 0.4767 0.4085 0.065 Uiso 0.60(2) 1 calc PR A 1
C7 C 0.8757(15) 0.3662(19) 0.4714(10) 0.055(6) Uani 0.60(2) 1 d PDU A 1
H7 H 0.8272 0.3682 0.5199 0.065 Uiso 0.60(2) 1 calc PR A 1
C8 C 0.9405(18) 0.3024(14) 0.4488(15) 0.066(7) Uani 0.60(2) 1 d PDU A 1
H8 H 0.9425 0.2528 0.4786 0.079 Uiso 0.60(2) 1 calc PR A 1
C9 C 1.0018(10) 0.3251(16) 0.3741(16) 0.055(6) Uani 0.60(2) 1 d PDU A 1
H9 H 1.0541 0.2948 0.3464 0.066 Uiso 0.60(2) 1 calc PR A 1
C10 C 0.9729(16) 0.3997(15) 0.3472(12) 0.054(5) Uani 0.60(2) 1 d PDU A 1
H10 H 0.9999 0.4271 0.2972 0.064 Uiso 0.60(2) 1 calc PR A 1
C6A C 0.934(3) 0.4257(15) 0.367(2) 0.058(8) Uani 0.40(2) 1 d PDU A 2
H6A H 0.9312 0.4713 0.3326 0.069 Uiso 0.40(2) 1 calc PR A 2
C7A C 0.875(2) 0.409(2) 0.444(2) 0.051(7) Uani 0.40(2) 1 d PDU A 2
H7A H 0.8254 0.4431 0.4715 0.061 Uiso 0.40(2) 1 calc PR A 2
C8A C 0.902(2) 0.334(2) 0.4728(12) 0.059(9) Uani 0.40(2) 1 d PDU A 2
H8A H 0.8741 0.3090 0.5235 0.071 Uiso 0.40(2) 1 calc PR A 2
C9A C 0.978(2) 0.304(2) 0.413(2) 0.063(9) Uani 0.40(2) 1 d PDU A 2
H9A H 1.0095 0.2536 0.4155 0.075 Uiso 0.40(2) 1 calc PR A 2
C10A C 0.9998(14) 0.362(3) 0.3497(17) 0.047(7) Uani 0.40(2) 1 d PDU A 2
H10A H 1.0501 0.3589 0.3027 0.056 Uiso 0.40(2) 1 calc PR A 2
P1 P 0.75865(14) 0.31808(15) 0.17652(12) 0.0430(4) Uani 1 1 d . A .
O1 O 0.8459(4) 0.1291(4) 0.2569(3) 0.0520(12) Uani 1 1 d . A .
B1 B 0.5053(6) 0.3134(6) 0.6860(5) 0.0409(17) Uani 1 1 d . . .
C1 C 0.6166(5) 0.2409(5) 0.2815(5) 0.0443(16) Uani 1 1 d . A .
C2 C 0.6410(5) 0.2697(5) 0.3819(4) 0.0455(16) Uani 1 1 d . A .
H2 H 0.6480 0.3355 0.4272 0.055 Uiso 1 1 calc R . .
C3 C 0.6531(6) 0.1827(6) 0.4026(5) 0.0525(18) Uani 1 1 d . A .
H3 H 0.6730 0.1817 0.4639 0.063 Uiso 1 1 calc R . .
C4 C 0.6305(6) 0.0983(6) 0.3166(5) 0.0527(18) Uani 1 1 d . A .
H4 H 0.6283 0.0294 0.3097 0.063 Uiso 1 1 calc R . .
C5 C 0.6118(5) 0.1352(6) 0.2432(5) 0.0490(17) Uani 1 1 d . A .
H5 H 0.5978 0.0954 0.1774 0.059 Uiso 1 1 calc R . .
C11 C 0.6169(6) 0.3138(6) 0.2250(5) 0.0505(17) Uani 1 1 d . . .
C12 C 0.6167(7) 0.4204(6) 0.2926(6) 0.071(2) Uani 1 1 d . A .
H12A H 0.5561 0.4064 0.3331 0.107 Uiso 1 1 calc R . .
H12B H 0.6041 0.4619 0.2548 0.107 Uiso 1 1 calc R . .
H12C H 0.6896 0.4601 0.3326 0.107 Uiso 1 1 calc R . .
C13 C 0.5129(6) 0.2615(8) 0.1475(6) 0.075(3) Uani 1 1 d . A .
H13A H 0.5147 0.1955 0.1035 0.113 Uiso 1 1 calc R . .
H13B H 0.5149 0.3100 0.1122 0.113 Uiso 1 1 calc R . .
H13C H 0.4433 0.2461 0.1779 0.113 Uiso 1 1 calc R . .
C21 C 0.8505(6) 0.4458(6) 0.1643(5) 0.0530(18) Uani 1 1 d . . .
C22 C 0.9565(6) 0.4577(7) 0.1338(5) 0.0575(19) Uani 1 1 d . A .
C23 C 1.0272(7) 0.5559(8) 0.1260(6) 0.075(2) Uani 1 1 d . . .
H23 H 1.0997 0.5635 0.1062 0.090 Uiso 1 1 calc R A .
C24 C 0.9941(9) 0.6409(9) 0.1462(6) 0.087(3) Uani 1 1 d . A .
H24 H 1.0427 0.7060 0.1397 0.104 Uiso 1 1 calc R . .
C25 C 0.8900(8) 0.6303(7) 0.1757(7) 0.085(3) Uani 1 1 d . . .
H25 H 0.8657 0.6881 0.1896 0.102 Uiso 1 1 calc R A .
C26 C 0.8206(7) 0.5351(7) 0.1852(6) 0.075(2) Uani 1 1 d . A .
H26 H 0.7493 0.5298 0.2069 0.090 Uiso 1 1 calc R . .
C27 C 0.9956(8) 0.3669(9) 0.1008(7) 0.098(3) Uani 1 1 d . . .
H27A H 0.9707 0.3218 0.1412 0.147 Uiso 1 1 calc R A .
H27B H 1.0783 0.3943 0.1053 0.147 Uiso 1 1 calc R . .
H27C H 0.9634 0.3253 0.0346 0.147 Uiso 1 1 calc R . .
C31 C 0.7228(5) 0.2226(6) 0.0528(4) 0.0478(17) Uani 1 1 d . . .
C32 C 0.6916(6) 0.2473(6) -0.0260(5) 0.0556(19) Uani 1 1 d . A .
C33 C 0.6693(6) 0.1699(8) -0.1162(5) 0.066(2) Uani 1 1 d . . .
H33 H 0.6501 0.1854 -0.1704 0.080 Uiso 1 1 calc R A .
C34 C 0.6743(7) 0.0718(7) -0.1283(5) 0.071(2) Uani 1 1 d . A .
H34 H 0.6584 0.0211 -0.1902 0.085 Uiso 1 1 calc R . .
C35 C 0.7026(6) 0.0476(6) -0.0504(5) 0.060(2) Uani 1 1 d . . .
H35 H 0.7036 -0.0206 -0.0581 0.072 Uiso 1 1 calc R A .
C36 C 0.7296(6) 0.1240(6) 0.0396(5) 0.0551(19) Uani 1 1 d . A .
H36 H 0.7529 0.1088 0.0926 0.066 Uiso 1 1 calc R . .
C37 C 0.6762(8) 0.3487(8) -0.0216(6) 0.091(3) Uani 1 1 d . . .
H37A H 0.6299 0.3371 -0.0796 0.137 Uiso 1 1 calc R A .
H37B H 0.7503 0.4046 -0.0165 0.137 Uiso 1 1 calc R . .
H37C H 0.6386 0.3701 0.0340 0.137 Uiso 1 1 calc R . .
C41 C 0.9138(6) 0.0703(6) 0.2544(5) 0.0513(17) Uani 1 1 d . . .
C42 C 0.9039(6) 0.0122(6) 0.3187(5) 0.0544(18) Uani 1 1 d . A .
C43 C 0.9710(7) -0.0485(7) 0.3105(6) 0.072(2) Uani 1 1 d . . .
H43 H 0.9653 -0.0879 0.3529 0.087 Uiso 1 1 calc R A .
C44 C 1.0441(8) -0.0530(7) 0.2437(7) 0.081(3) Uani 1 1 d . A .
H44 H 1.0885 -0.0948 0.2404 0.098 Uiso 1 1 calc R . .
C45 C 1.0534(7) 0.0033(7) 0.1809(6) 0.072(2) Uani 1 1 d . . .
H45 H 1.1037 -0.0010 0.1341 0.086 Uiso 1 1 calc R A .
C46 C 0.9889(6) 0.0676(6) 0.1851(5) 0.0587(19) Uani 1 1 d . A .
C47 C 0.8276(7) 0.0140(7) 0.3955(6) 0.075(2) Uani 1 1 d . . .
H47A H 0.7510 -0.0370 0.3686 0.112 Uiso 1 1 calc R A .
H47B H 0.8263 0.0852 0.4218 0.112 Uiso 1 1 calc R . .
H47C H 0.8558 -0.0050 0.4461 0.112 Uiso 1 1 calc R . .
C48 C 1.0018(7) 0.1284(7) 0.1160(6) 0.077(2) Uani 1 1 d . . .
H48A H 0.9318 0.0990 0.0724 0.115 Uiso 1 1 calc R A .
H48B H 1.0645 0.1228 0.0794 0.115 Uiso 1 1 calc R . .
H48C H 1.0176 0.2031 0.1512 0.115 Uiso 1 1 calc R . .
C51 C 0.4528(5) 0.3049(5) 0.7880(4) 0.0433(15) Uani 1 1 d . . .
C52 C 0.4318(6) 0.3880(6) 0.8569(4) 0.0522(17) Uani 1 1 d . . .
H52 H 0.4571 0.4561 0.8497 0.063 Uiso 1 1 calc R . .
C53 C 0.3745(7) 0.3725(7) 0.9360(5) 0.062(2) Uani 1 1 d . . .
H53 H 0.3607 0.4296 0.9800 0.074 Uiso 1 1 calc R . .
C54 C 0.3383(7) 0.2747(7) 0.9495(5) 0.067(2) Uani 1 1 d . . .
H54 H 0.2996 0.2645 1.0025 0.080 Uiso 1 1 calc R . .
C55 C 0.3588(7) 0.1914(7) 0.8851(5) 0.072(2) Uani 1 1 d . . .
H55 H 0.3353 0.1241 0.8939 0.086 Uiso 1 1 calc R . .
C56 C 0.4147(6) 0.2085(6) 0.8074(5) 0.060(2) Uani 1 1 d . . .
H56 H 0.4279 0.1507 0.7643 0.072 Uiso 1 1 calc R . .
C61 C 0.3934(6) 0.2654(5) 0.6035(4) 0.0440(15) Uani 1 1 d . . .
C62 C 0.2926(6) 0.2819(5) 0.6252(5) 0.0508(17) Uani 1 1 d . . .
H62 H 0.2880 0.3197 0.6889 0.061 Uiso 1 1 calc R . .
C63 C 0.1980(6) 0.2446(6) 0.5564(6) 0.0593(19) Uani 1 1 d . . .
H63 H 0.1315 0.2572 0.5741 0.071 Uiso 1 1 calc R . .
C64 C 0.2024(6) 0.1891(6) 0.4621(5) 0.0572(19) Uani 1 1 d . . .
H64 H 0.1391 0.1637 0.4155 0.069 Uiso 1 1 calc R . .
C65 C 0.2994(6) 0.1715(5) 0.4375(5) 0.0525(18) Uani 1 1 d . . .
H65 H 0.3029 0.1332 0.3737 0.063 Uiso 1 1 calc R . .
C66 C 0.3934(6) 0.2103(5) 0.5071(4) 0.0469(16) Uani 1 1 d . . .
H66 H 0.4600 0.1988 0.4880 0.056 Uiso 1 1 calc R . .
C71 C 0.5800(5) 0.4372(5) 0.6919(4) 0.0424(15) Uani 1 1 d . . .
C72 C 0.5860(5) 0.4737(6) 0.6119(5) 0.0490(17) Uani 1 1 d . . .
H72 H 0.5403 0.4256 0.5542 0.059 Uiso 1 1 calc R . .
C73 C 0.6537(6) 0.5742(6) 0.6123(6) 0.0574(19) Uani 1 1 d . . .
H73 H 0.6550 0.5929 0.5560 0.069 Uiso 1 1 calc R . .
C74 C 0.7197(6) 0.6475(6) 0.6962(6) 0.060(2) Uani 1 1 d . . .
H74 H 0.7647 0.7174 0.6979 0.072 Uiso 1 1 calc R . .
C75 C 0.7198(6) 0.6182(6) 0.7785(5) 0.0570(19) Uani 1 1 d . . .
H75 H 0.7648 0.6674 0.8360 0.068 Uiso 1 1 calc R . .
C76 C 0.6518(6) 0.5144(6) 0.7738(5) 0.0508(17) Uani 1 1 d . . .
H76 H 0.6542 0.4948 0.8293 0.061 Uiso 1 1 calc R . .
C81 C 0.5892(6) 0.2442(5) 0.6604(4) 0.0423(15) Uani 1 1 d . . .
C82 C 0.7076(6) 0.2922(6) 0.6787(4) 0.0480(16) Uani 1 1 d . . .
H82 H 0.7420 0.3671 0.7038 0.058 Uiso 1 1 calc R . .
C83 C 0.7762(6) 0.2324(7) 0.6609(5) 0.0549(19) Uani 1 1 d . . .
H83 H 0.8560 0.2678 0.6735 0.066 Uiso 1 1 calc R . .
C84 C 0.7301(7) 0.1231(6) 0.6253(5) 0.0546(19) Uani 1 1 d . . .
H84 H 0.7771 0.0831 0.6148 0.066 Uiso 1 1 calc R . .
C85 C 0.6132(7) 0.0730(6) 0.6052(4) 0.0540(19) Uani 1 1 d . . .
H85 H 0.5796 -0.0020 0.5803 0.065 Uiso 1 1 calc R . .
C86 C 0.5450(6) 0.1331(5) 0.6218(4) 0.0419(15) Uani 1 1 d . . .
H86 H 0.4655 0.0972 0.6062 0.050 Uiso 1 1 calc R . .

loop_
_atom_site_aniso_label
_atom_site_aniso_U_11
_atom_site_aniso_U_22
_atom_site_aniso_U_33
_atom_site_aniso_U_23
_atom_site_aniso_U_13
_atom_site_aniso_U_12
Ti1 0.0458(7) 0.0452(7) 0.0349(6) 0.0096(5) 0.0082(5) 0.0237(6)
C6 0.060(11) 0.039(7) 0.045(12) 0.002(8) -0.002(9) 0.009(7)
C7 0.055(8) 0.072(13) 0.026(7) 0.002(7) 0.003(6) 0.023(8)
C8 0.071(13) 0.070(10) 0.053(12) 0.018(9) -0.014(9) 0.022(9)
C9 0.049(7) 0.061(11) 0.056(13) 0.011(8) -0.006(7) 0.028(7)
C10 0.052(10) 0.061(11) 0.053(8) 0.022(8) 0.005(7) 0.023(7)
C6A 0.062(15) 0.061(11) 0.037(13) 0.016(10) -0.010(11) 0.008(11)
C7A 0.055(11) 0.054(13) 0.043(14) 0.009(10) -0.003(12) 0.026(10)
C8A 0.064(16) 0.067(15) 0.039(10) 0.013(10) -0.009(10) 0.021(12)
C9A 0.072(14) 0.066(11) 0.047(17) -0.005(13) -0.011(12) 0.040(10)
C10A 0.043(10) 0.060(15) 0.042(10) 0.013(10) 0.001(8) 0.028(10)
P1 0.0448(10) 0.0498(11) 0.0380(9) 0.0123(8) 0.0088(7) 0.0233(8)
O1 0.068(3) 0.052(3) 0.046(3) 0.012(2) 0.010(2) 0.038(3)
B1 0.047(4) 0.043(4) 0.033(4) 0.010(3) 0.004(3) 0.019(4)
C1 0.038(4) 0.052(4) 0.047(4) 0.015(3) 0.012(3) 0.023(3)
C2 0.046(4) 0.048(4) 0.043(4) 0.012(3) 0.015(3) 0.020(3)
C3 0.050(4) 0.061(5) 0.053(4) 0.026(4) 0.016(3) 0.021(4)
C4 0.052(4) 0.049(4) 0.064(5) 0.026(4) 0.016(4) 0.020(4)
C5 0.047(4) 0.052(4) 0.050(4) 0.015(3) 0.012(3) 0.022(3)
C11 0.053(4) 0.059(5) 0.054(4) 0.024(4) 0.018(3) 0.033(4)
C12 0.092(6) 0.079(6) 0.080(6) 0.041(5) 0.041(5) 0.062(5)
C13 0.044(4) 0.126(8) 0.068(5) 0.045(5) 0.008(4) 0.034(5)
C21 0.055(4) 0.062(5) 0.038(4) 0.014(3) 0.005(3) 0.021(4)
C22 0.049(4) 0.075(6) 0.051(4) 0.021(4) 0.011(3) 0.026(4)
C23 0.056(5) 0.086(7) 0.070(6) 0.024(5) 0.018(4) 0.013(5)
C24 0.092(7) 0.089(8) 0.069(6) 0.034(5) 0.010(5) 0.015(6)
C25 0.085(7) 0.058(6) 0.114(8) 0.037(6) 0.010(6) 0.020(5)
C26 0.071(6) 0.064(6) 0.103(7) 0.040(5) 0.022(5) 0.029(5)
C27 0.078(6) 0.144(10) 0.111(8) 0.071(7) 0.036(6) 0.062(7)
C31 0.043(4) 0.065(5) 0.039(4) 0.014(3) 0.010(3) 0.027(4)
C32 0.052(4) 0.071(5) 0.054(4) 0.027(4) 0.013(3) 0.029(4)
C33 0.061(5) 0.103(7) 0.035(4) 0.021(4) 0.003(3) 0.032(5)
C34 0.074(6) 0.084(7) 0.045(4) -0.002(4) 0.009(4) 0.038(5)
C35 0.060(5) 0.063(5) 0.050(4) -0.001(4) 0.009(4) 0.030(4)
C36 0.053(4) 0.075(6) 0.040(4) 0.013(4) 0.009(3) 0.032(4)
C37 0.088(7) 0.126(9) 0.073(6) 0.051(6) 0.007(5) 0.039(6)
C41 0.046(4) 0.051(4) 0.048(4) -0.001(3) 0.001(3) 0.021(3)
C42 0.050(4) 0.052(5) 0.061(4) 0.014(4) -0.001(3) 0.022(4)
C43 0.075(6) 0.072(6) 0.075(6) 0.015(5) 0.002(5) 0.041(5)
C44 0.085(6) 0.081(7) 0.088(6) 0.018(5) 0.005(5) 0.050(5)
C45 0.064(5) 0.085(6) 0.067(5) 0.003(5) 0.012(4) 0.046(5)
C46 0.056(5) 0.065(5) 0.054(4) 0.009(4) 0.004(4) 0.030(4)
C47 0.093(6) 0.083(6) 0.074(5) 0.041(5) 0.027(5) 0.050(5)
C48 0.073(6) 0.096(7) 0.069(5) 0.019(5) 0.028(4) 0.047(5)
C51 0.048(4) 0.042(4) 0.037(3) 0.007(3) 0.003(3) 0.018(3)
C52 0.062(5) 0.059(5) 0.040(4) 0.017(3) 0.009(3) 0.029(4)
C53 0.085(6) 0.071(6) 0.042(4) 0.009(4) 0.016(4) 0.051(5)
C54 0.089(6) 0.073(6) 0.045(4) 0.021(4) 0.027(4) 0.036(5)
C55 0.099(6) 0.056(5) 0.053(5) 0.021(4) 0.021(4) 0.017(5)
C56 0.083(5) 0.053(5) 0.040(4) 0.007(3) 0.013(4) 0.028(4)
C61 0.054(4) 0.034(4) 0.045(4) 0.015(3) 0.010(3) 0.016(3)
C62 0.056(4) 0.047(4) 0.050(4) 0.010(3) 0.009(3) 0.025(4)
C63 0.044(4) 0.064(5) 0.073(5) 0.021(4) -0.001(4) 0.026(4)
C64 0.061(5) 0.053(5) 0.055(4) 0.016(4) -0.012(4) 0.020(4)
C65 0.068(5) 0.044(4) 0.047(4) 0.009(3) -0.001(4) 0.027(4)
C66 0.054(4) 0.052(4) 0.042(4) 0.015(3) 0.005(3) 0.029(4)
C71 0.045(4) 0.044(4) 0.041(3) 0.008(3) 0.006(3) 0.025(3)
C72 0.044(4) 0.057(5) 0.052(4) 0.020(4) 0.011(3) 0.024(4)
C73 0.058(5) 0.061(5) 0.064(5) 0.029(4) 0.018(4) 0.027(4)
C74 0.053(5) 0.053(5) 0.079(5) 0.028(4) 0.021(4) 0.021(4)
C75 0.052(4) 0.052(5) 0.054(4) 0.003(4) 0.003(3) 0.015(4)
C76 0.052(4) 0.050(5) 0.047(4) 0.010(3) 0.000(3) 0.020(4)
C81 0.057(4) 0.053(4) 0.028(3) 0.015(3) 0.008(3) 0.031(4)
C82 0.058(4) 0.053(4) 0.036(3) 0.012(3) 0.005(3) 0.026(4)
C83 0.058(4) 0.077(6) 0.046(4) 0.027(4) 0.011(3) 0.038(4)
C84 0.077(5) 0.064(5) 0.041(4) 0.017(4) 0.010(4) 0.048(4)
C85 0.084(6) 0.056(5) 0.035(3) 0.011(3) 0.010(4) 0.044(4)
C86 0.059(4) 0.038(4) 0.034(3) 0.009(3) 0.009(3) 0.027(3)

loop_
_atom_type_symbol
_atom_type_description
_atom_type_scat_dispersion_real
_atom_type_scat_dispersion_imag
_atom_type_scat_source
C C 0.0033 0.0016 'International Tables Vol C Tables 4.2.6.8 and 6.1.1.4'
H H 0.0000 0.0000 'International Tables Vol C Tables 4.2.6.8 and 6.1.1.4'
B B 0.0013 0.0007 'International Tables Vol C Tables 4.2.6.8 and 6.1.1.4'
O O 0.0106 0.0060 'International Tables Vol C Tables 4.2.6.8 and 6.1.1.4'
P P 0.1023 0.0942 'International Tables Vol C Tables 4.2.6.8 and 6.1.1.4'
Ti Ti 0.2776 0.4457 'International Tables Vol C Tables 4.2.6.8 and 6.1.1.4'

loop_
_geom_angle_atom_site_label_1
_geom_angle_atom_site_label_2
_geom_angle_atom_site_label_3
_geom_angle
O1 Ti1 C3 106.8(2)
O1 Ti1 C8 90.8(7)
C3 Ti1 C8 91.8(7)
O1 Ti1 C7 124.8(7)
C3 Ti1 C7 78.4(5)
C8 Ti1 C7 34.3(3)
O1 Ti1 C9A 81.8(6)
C3 Ti1 C9A 108.5(11)
C8 Ti1 C9A 17.3(5)
C7 Ti1 C9A 46.8(7)
O1 Ti1 C2 137.3(2)
C3 Ti1 C2 34.8(2)
C8 Ti1 C2 104.4(8)
C7 Ti1 C2 75.4(5)
C9A Ti1 C2 120.7(9)
O1 Ti1 C8A 109.0(10)
C3 Ti1 C8A 81.0(7)
C8 Ti1 C8A 19.2(5)
C7 Ti1 C8A 15.8(6)
C9A Ti1 C8A 34.2(4)
C2 Ti1 C8A 86.6(9)
O1 Ti1 C5 89.3(2)
C3 Ti1 C5 56.5(2)
C8 Ti1 C5 146.7(6)
C7 Ti1 C5 130.7(5)
C9A Ti1 C5 159.5(9)
C2 Ti1 C5 56.5(2)
C8A Ti1 C5 137.2(7)
O1 Ti1 C6 136.8(5)
C3 Ti1 C6 102.3(7)
C8 Ti1 C6 56.7(6)
C7 Ti1 C6 34.2(3)
C9A Ti1 C6 58.8(8)
C2 Ti1 C6 82.4(6)
C8A Ti1 C6 45.5(8)
C5 Ti1 C6 133.6(5)
O1 Ti1 C10 105.8(7)
C3 Ti1 C10 134.6(5)
C8 Ti1 C10 57.0(6)
C7 Ti1 C10 57.1(6)
C9A Ti1 C10 47.2(6)
C2 Ti1 C10 116.0(7)
C8A Ti1 C10 58.9(8)
C5 Ti1 C10 153.2(6)
C6 Ti1 C10 34.4(5)
O1 Ti1 C1 123.0(2)
C3 Ti1 C1 57.6(2)
C8 Ti1 C1 138.3(8)
C7 Ti1 C1 106.3(6)
C9A Ti1 C1 153.2(8)
C2 Ti1 C1 34.4(2)
C8A Ti1 C1 119.6(10)
C5 Ti1 C1 34.3(2)
C6 Ti1 C1 99.4(5)
C10 Ti1 C1 123.5(7)
O1 Ti1 C7A 138.4(7)
C3 Ti1 C7A 88.5(9)
C8 Ti1 C7A 49.4(6)
C7 Ti1 C7A 20.1(6)
C9A Ti1 C7A 56.6(8)
C2 Ti1 C7A 74.0(7)
C8A Ti1 C7A 34.1(4)
C5 Ti1 C7A 129.7(6)
C6 Ti1 C7A 15.5(6)
C10 Ti1 C7A 46.5(7)
C1 Ti1 C7A 98.0(6)
O1 Ti1 C9 80.8(5)
C3 Ti1 C9 125.9(7)
C8 Ti1 C9 34.1(3)
C7 Ti1 C9 56.6(6)
C9A Ti1 C9 17.8(6)
C2 Ti1 C9 131.8(5)
C8A Ti1 C9 47.6(6)
C5 Ti1 C9 170.1(5)
C6 Ti1 C9 56.2(6)
C10 Ti1 C9 33.8(3)
C1 Ti1 C9 155.4(5)
C7A Ti1 C9 59.7(8)
O1 Ti1 C6A 123.1(11)
C3 Ti1 C6A 121.4(11)
C8 Ti1 C6A 61.2(7)
C7 Ti1 C6A 49.3(6)
C9A Ti1 C6A 56.6(7)
C2 Ti1 C6A 98.9(12)
C8A Ti1 C6A 56.4(8)
C5 Ti1 C6A 141.4(8)
C6 Ti1 C6A 19.1(6)
C10 Ti1 C6A 17.3(7)
C1 Ti1 C6A 108.3(10)
C7A Ti1 C6A 33.7(4)
C9 Ti1 C6A 47.5(7)
O1 Ti1 C10A 90.1(9)
C3 Ti1 C10A 136.9(6)
C8 Ti1 C10A 47.5(6)
C7 Ti1 C10A 59.9(7)
C9A Ti1 C10A 33.7(4)
C2 Ti1 C10A 129.5(7)
C8A Ti1 C10A 55.9(7)
C5 Ti1 C10A 165.8(8)
C6 Ti1 C10A 47.5(7)
C10 Ti1 C10A 17.7(6)
C1 Ti1 C10A 141.2(11)
C7A Ti1 C10A 55.9(7)
C9 Ti1 C10A 17.4(5)
C6A Ti1 C10A 33.9(6)
O1 Ti1 C4 80.5(2)
C3 Ti1 C4 34.1(2)
C8 Ti1 C4 113.9(5)
C7 Ti1 C4 111.2(5)
C9A Ti1 C4 126.1(10)
C2 Ti1 C4 56.9(2)
C8A Ti1 C4 110.0(6)
C5 Ti1 C4 33.6(2)
C6 Ti1 C4 135.9(7)
C10 Ti1 C4 168.3(5)
C1 Ti1 C4 57.0(2)
C7A Ti1 C4 122.5(9)
C9 Ti1 C4 142.1(7)
C6A Ti1 C4 154.6(12)
C10A Ti1 C4 159.4(11)
O1 Ti1 P1 107.92(14)
C3 Ti1 P1 116.99(18)
C8 Ti1 P1 137.6(4)
C7 Ti1 P1 118.3(7)
C9A Ti1 P1 127.2(10)
C2 Ti1 P1 87.42(16)
C8A Ti1 P1 131.2(8)
C5 Ti1 P1 73.13(16)
C6 Ti1 P1 85.6(6)
C10 Ti1 P1 81.1(5)
C1 Ti1 P1 59.40(15)
C7A Ti1 P1 98.2(10)
C9 Ti1 P1 110.4(7)
C6A Ti1 P1 76.9(5)
C10A Ti1 P1 93.6(10)
C4 Ti1 P1 106.69(18)
C7 C6 C10 108.4(16)
C7 C6 Ti1 72.4(6)
C10 C6 Ti1 73.1(7)
C7 C6 H6 125.8
C10 C6 H6 125.8
Ti1 C6 H6 120.5
C8 C7 C6 107.7(16)
C8 C7 Ti1 72.5(6)
C6 C7 Ti1 73.4(6)
C8 C7 H7 126.1
C6 C7 H7 126.1
Ti1 C7 H7 119.8
C7 C8 C9 108.0(15)
C7 C8 Ti1 73.2(7)
C9 C8 Ti1 74.3(7)
C7 C8 H8 126.0
C9 C8 H8 126.0
Ti1 C8 H8 118.5
C10 C9 C8 108.8(15)
C10 C9 Ti1 72.9(7)
C8 C9 Ti1 71.6(6)
C10 C9 H9 125.6
C8 C9 H9 125.6
Ti1 C9 H9 121.6
C9 C10 C6 107.0(14)
C9 C10 Ti1 73.3(7)
C6 C10 Ti1 72.6(6)
C9 C10 H10 126.5
C6 C10 H10 126.5
Ti1 C10 H10 119.5
C7A C6A C10A 107(2)
C7A C6A Ti1 73.0(8)
C10A C6A Ti1 73.2(8)
C7A C6A H6A 126.3
C10A C6A H6A 126.3
Ti1 C6A H6A 119.4
C6A C7A C8A 108(2)
C6A C7A Ti1 73.3(8)
C8A C7A Ti1 72.5(8)
C6A C7A H7A 125.9
C8A C7A H7A 125.9
Ti1 C7A H7A 120.1
C9A C8A C7A 108.0(18)
C9A C8A Ti1 72.6(8)
C7A C8A Ti1 73.4(8)
C9A C8A H8A 126.0
C7A C8A H8A 126.0
Ti1 C8A H8A 119.8
C10A C9A C8A 107.6(18)
C10A C9A Ti1 74.3(8)
C8A C9A Ti1 73.2(8)
C10A C9A H9A 126.2
C8A C9A H9A 126.2
Ti1 C9A H9A 118.3
C9A C10A C6A 108.8(18)
C9A C10A Ti1 72.1(8)
C6A C10A Ti1 72.9(8)
C9A C10A H10A 125.6
C6A C10A H10A 125.6
Ti1 C10A H10A 121.2
C21 P1 C31 104.9(3)
C21 P1 C11 115.9(3)
C31 P1 C11 106.8(3)
C21 P1 Ti1 123.4(2)
C31 P1 Ti1 115.8(2)
C11 P1 Ti1 88.8(2)
C41 O1 Ti1 152.1(4)
C71 B1 C61 108.3(5)
C71 B1 C81 108.3(5)
C61 B1 C81 112.5(5)
C71 B1 C51 112.5(5)
C61 B1 C51 105.9(5)
C81 B1 C51 109.3(5)
C2 C1 C5 106.1(6)
C2 C1 C11 126.9(6)
C5 C1 C11 126.1(6)
C2 C1 Ti1 72.1(4)
C5 C1 Ti1 72.5(4)
C11 C1 Ti1 112.3(4)
C1 C2 C3 108.1(6)
C1 C2 Ti1 73.5(3)
C3 C2 Ti1 71.6(4)
C1 C2 H2 126.0
C3 C2 H2 126.0
Ti1 C2 H2 120.7
C4 C3 C2 108.4(6)
C4 C3 Ti1 75.4(4)
C2 C3 Ti1 73.6(3)
C4 C3 H3 125.8
C2 C3 H3 125.8
Ti1 C3 H3 117.2
C5 C4 C3 107.1(6)
C5 C4 Ti1 72.0(4)
C3 C4 Ti1 70.5(4)
C5 C4 H4 126.4
C3 C4 H4 126.4
Ti1 C4 H4 122.7
C4 C5 C1 110.2(6)
C4 C5 Ti1 74.4(4)
C1 C5 Ti1 73.2(4)
C4 C5 H5 124.9
C1 C5 H5 124.9
Ti1 C5 H5 119.2
C1 C11 C12 110.2(6)
C1 C11 C13 111.0(6)
C12 C11 C13 109.6(6)
C1 C11 P1 94.7(4)
C12 C11 P1 115.8(5)
C13 C11 P1 114.6(5)
C11 C12 H12A 109.5
C11 C12 H12B 109.5
H12A C12 H12B 109.5
C11 C12 H12C 109.5
H12A C12 H12C 109.5
H12B C12 H12C 109.5
C11 C13 H13A 109.5
C11 C13 H13B 109.5
H13A C13 H13B 109.5
C11 C13 H13C 109.5
H13A C13 H13C 109.5
H13B C13 H13C 109.5
C22 C21 C26 116.5(7)
C22 C21 P1 119.9(6)
C26 C21 P1 123.6(6)
C21 C22 C23 119.8(8)
C21 C22 C27 122.4(8)
C23 C22 C27 117.7(7)
C24 C23 C22 121.8(8)
C24 C23 H23 119.1
C22 C23 H23 119.1
C25 C24 C23 119.1(9)
C25 C24 H24 120.5
C23 C24 H24 120.5
C24 C25 C26 119.8(9)
C24 C25 H25 120.1
C26 C25 H25 120.1
C25 C26 C21 123.0(8)
C25 C26 H26 118.5
C21 C26 H26 118.5
C22 C27 H27A 109.5
C22 C27 H27B 109.5
H27A C27 H27B 109.5
C22 C27 H27C 109.5
H27A C27 H27C 109.5
H27B C27 H27C 109.5
C36 C31 C32 120.1(6)
C36 C31 P1 117.3(5)
C32 C31 P1 122.6(6)
C33 C32 C31 117.5(7)
C33 C32 C37 116.7(7)
C31 C32 C37 125.8(7)
C34 C33 C32 122.0(7)
C34 C33 H33 119.0
C32 C33 H33 119.0
C33 C34 C35 120.0(7)
C33 C34 H34 120.0
C35 C34 H34 120.0
C34 C35 C36 119.4(8)
C34 C35 H35 120.3
C36 C35 H35 120.3
C35 C36 C31 120.8(7)
C35 C36 H36 119.6
C31 C36 H36 119.6
C32 C37 H37A 109.5
C32 C37 H37B 109.5
H37A C37 H37B 109.5
C32 C37 H37C 109.5
H37A C37 H37C 109.5
H37B C37 H37C 109.5
O1 C41 C46 118.5(6)
O1 C41 C42 120.3(6)
C46 C41 C42 121.2(7)
C43 C42 C41 117.7(7)
C43 C42 C47 118.6(7)
C41 C42 C47 123.7(6)
C44 C43 C42 122.4(8)
C44 C43 H43 118.8
C42 C43 H43 118.8
C43 C44 C45 119.8(8)
C43 C44 H44 120.1
C45 C44 H44 120.1
C44 C45 C46 121.3(8)
C44 C45 H45 119.4
C46 C45 H45 119.4
C41 C46 C45 117.6(7)
C41 C46 C48 122.5(7)
C45 C46 C48 119.8(7)
C42 C47 H47A 109.5
C42 C47 H47B 109.5
H47A C47 H47B 109.5
C42 C47 H47C 109.5
H47A C47 H47C 109.5
H47B C47 H47C 109.5
C46 C48 H48A 109.5
C46 C48 H48B 109.5
H48A C48 H48B 109.5
C46 C48 H48C 109.5
H48A C48 H48C 109.5
H48B C48 H48C 109.5
C56 C51 C52 114.0(6)
C56 C51 B1 121.2(6)
C52 C51 B1 124.6(6)
C53 C52 C51 122.2(7)
C53 C52 H52 118.9
C51 C52 H52 118.9
C54 C53 C52 120.3(7)
C54 C53 H53 119.9
C52 C53 H53 119.9
C53 C54 C55 119.7(7)
C53 C54 H54 120.1
C55 C54 H54 120.1
C54 C55 C56 118.8(7)
C54 C55 H55 120.6
C56 C55 H55 120.6
C55 C56 C51 125.0(7)
C55 C56 H56 117.5
C51 C56 H56 117.5
C62 C61 C66 114.7(6)
C62 C61 B1 121.8(6)
C66 C61 B1 123.5(6)
C61 C62 C63 122.9(6)
C61 C62 H62 118.6
C63 C62 H62 118.6
C64 C63 C62 119.8(7)
C64 C63 H63 120.1
C62 C63 H63 120.1
C65 C64 C63 119.4(7)
C65 C64 H64 120.3
C63 C64 H64 120.3
C64 C65 C66 120.0(6)
C64 C65 H65 120.0
C66 C65 H65 120.0
C61 C66 C65 123.3(6)
C61 C66 H66 118.4
C65 C66 H66 118.4
C76 C71 C72 113.2(6)
C76 C71 B1 123.5(6)
C72 C71 B1 123.0(6)
C73 C72 C71 124.6(7)
C73 C72 H72 117.7
C71 C72 H72 117.7
C72 C73 C74 119.3(7)
C72 C73 H73 120.4
C74 C73 H73 120.4
C73 C74 C75 119.9(7)
C73 C74 H74 120.0
C75 C74 H74 120.0
C74 C75 C76 118.6(7)
C74 C75 H75 120.7
C76 C75 H75 120.7
C75 C76 C71 124.3(7)
C75 C76 H76 117.9
C71 C76 H76 117.9
C82 C81 C86 115.6(6)
C82 C81 B1 122.6(6)
C86 C81 B1 121.8(6)
C83 C82 C81 121.8(7)
C83 C82 H82 119.1
C81 C82 H82 119.1
C84 C83 C82 121.3(7)
C84 C83 H83 119.4
C82 C83 H83 119.4
C83 C84 C85 118.4(7)
C83 C84 H84 120.8
C85 C84 H84 120.8
C84 C85 C86 120.1(7)
C84 C85 H85 120.0
C86 C85 H85 120.0
C85 C86 C81 122.8(7)
C85 C86 H86 118.6
C81 C86 H86 118.6

loop_
_geom_bond_atom_site_label_1
_geom_bond_atom_site_label_2
_geom_bond_distance
Ti1 O1 1.851(4)
Ti1 C3 2.345(6)
Ti1 C8 2.358(11)
Ti1 C7 2.366(11)
Ti1 C9A 2.371(13)
Ti1 C2 2.371(6)
Ti1 C8A 2.378(13)
Ti1 C5 2.379(7)
Ti1 C6 2.379(11)
Ti1 C10 2.385(11)
Ti1 C1 2.388(6)
Ti1 C7A 2.391(13)
Ti1 C9 2.391(11)
Ti1 C6A 2.395(13)
Ti1 C10A 2.399(13)
Ti1 C4 2.408(7)
Ti1 P1 2.693(2)
C6 C7 1.395(13)
C6 C10 1.41(2)
C6 H6 0.9400
C7 C8 1.393(13)
C7 H7 0.9400
C8 C9 1.393(13)
C8 H8 0.9400
C9 C10 1.389(13)
C9 H9 0.9400
C10 H10 0.9400
C6A C7A 1.387(15)
C6A C10A 1.40(2)
C6A H6A 0.9400
C7A C8A 1.399(15)
C7A H7A 0.9400
C8A C9A 1.395(15)
C8A H8A 0.9400
C9A C10A 1.382(15)
C9A H9A 0.9400
C10A H10A 0.9400
P1 C21 1.827(7)
P1 C31 1.847(7)
P1 C11 1.915(6)
O1 C41 1.385(8)
B1 C71 1.640(10)
B1 C61 1.656(10)
B1 C81 1.656(9)
B1 C51 1.658(9)
C1 C2 1.407(8)
C1 C5 1.407(9)
C1 C11 1.505(9)
C2 C3 1.411(9)
C2 H2 0.9400
C3 C4 1.395(10)
C3 H3 0.9400
C4 C5 1.384(9)
C4 H4 0.9400
C5 H5 0.9400
C11 C12 1.535(10)
C11 C13 1.537(10)
C12 H12A 0.9700
C12 H12B 0.9700
C12 H12C 0.9700
C13 H13A 0.9700
C13 H13B 0.9700
C13 H13C 0.9700
C21 C22 1.380(9)
C21 C26 1.393(10)
C22 C23 1.397(11)
C22 C27 1.485(11)
C23 C24 1.360(12)
C23 H23 0.9400
C24 C25 1.355(12)
C24 H24 0.9400
C25 C26 1.367(11)
C25 H25 0.9400
C26 H26 0.9400
C27 H27A 0.9700
C27 H27B 0.9700
C27 H27C 0.9700
C31 C36 1.382(9)
C31 C32 1.398(9)
C32 C33 1.391(10)
C32 C37 1.497(11)
C33 C34 1.367(11)
C33 H33 0.9400
C34 C35 1.371(10)
C34 H34 0.9400
C35 C36 1.379(9)
C35 H35 0.9400
C36 H36 0.9400
C37 H37A 0.9700
C37 H37B 0.9700
C37 H37C 0.9700
C41 C46 1.393(9)
C41 C42 1.406(10)
C42 C43 1.389(10)
C42 C47 1.483(10)
C43 C44 1.350(11)
C43 H43 0.9400
C44 C45 1.369(11)
C44 H44 0.9400
C45 C46 1.409(10)
C45 H45 0.9400
C46 C48 1.491(10)
C47 H47A 0.9700
C47 H47B 0.9700
C47 H47C 0.9700
C48 H48A 0.9700
C48 H48B 0.9700
C48 H48C 0.9700
C51 C56 1.391(9)
C51 C52 1.407(9)
C52 C53 1.401(9)
C52 H52 0.9400
C53 C54 1.369(10)
C53 H53 0.9400
C54 C55 1.377(10)
C54 H54 0.9400
C55 C56 1.380(9)
C55 H55 0.9400
C56 H56 0.9400
C61 C62 1.395(9)
C61 C66 1.396(8)
C62 C63 1.397(9)
C62 H62 0.9400
C63 C64 1.382(10)
C63 H63 0.9400
C64 C65 1.363(9)
C64 H64 0.9400
C65 C66 1.396(9)
C65 H65 0.9400
C66 H66 0.9400
C71 C76 1.399(9)
C71 C72 1.410(8)
C72 C73 1.370(9)
C72 H72 0.9400
C73 C74 1.378(10)
C73 H73 0.9400
C74 C75 1.391(10)
C74 H74 0.9400
C75 C76 1.391(9)
C75 H75 0.9400
C76 H76 0.9400
C81 C82 1.390(9)
C81 C86 1.391(9)
C82 C83 1.387(9)
C82 H82 0.9400
C83 C84 1.368(10)
C83 H83 0.9400
C84 C85 1.376(10)
C84 H84 0.9400
C85 C86 1.386(8)
C85 H85 0.9400
C86 H86 0.9400

loop_
_geom_torsion_atom_site_label_1
_geom_torsion_atom_site_label_2
_geom_torsion_atom_site_label_3
_geom_torsion_atom_site_label_4
_geom_torsion
O1 Ti1 C6 C7 -85(2)
C3 Ti1 C6 C7 46.5(15)
C8 Ti1 C6 C7 -37.6(10)
C9A Ti1 C6 C7 -57.8(12)
C2 Ti1 C6 C7 75.2(16)
C8A Ti1 C6 C7 -17.4(12)
C5 Ti1 C6 C7 101.5(12)
C10 Ti1 C6 C7 -116.3(17)
C1 Ti1 C6 C7 105.2(14)
C7A Ti1 C6 C7 19(3)
C9 Ti1 C6 C7 -78.7(12)
C6A Ti1 C6 C7 -135(2)
C10A Ti1 C6 C7 -97.9(15)
C4 Ti1 C6 C7 53.6(16)
P1 Ti1 C6 C7 163.2(16)
O1 Ti1 C6 C10 31(2)
C3 Ti1 C6 C10 162.8(15)
C8 Ti1 C6 C10 78.7(10)
C7 Ti1 C6 C10 116.3(17)
C9A Ti1 C6 C10 58.4(10)
C2 Ti1 C6 C10 -168.5(16)
C8A Ti1 C6 C10 98.8(14)
C5 Ti1 C6 C10 -142.2(11)
C1 Ti1 C6 C10 -138.5(14)
C7A Ti1 C6 C10 135(4)
C9 Ti1 C6 C10 37.5(8)
C6A Ti1 C6 C10 -18.9(19)
C10A Ti1 C6 C10 18.3(9)
C4 Ti1 C6 C10 169.9(12)
P1 Ti1 C6 C10 -80.6(15)
C10 C6 C7 C8 0.2(16)
Ti1 C6 C7 C8 64.9(10)
C10 C6 C7 Ti1 -64.7(9)
O1 Ti1 C7 C8 8.7(18)
C3 Ti1 C7 C8 111.1(16)
C9A Ti1 C7 C8 -18.5(11)
C2 Ti1 C7 C8 146.7(17)
C8A Ti1 C7 C8 13(3)
C5 Ti1 C7 C8 134.1(11)
C6 Ti1 C7 C8 -115.2(18)
C10 Ti1 C7 C8 -78.2(11)
C1 Ti1 C7 C8 162.1(14)
C7A Ti1 C7 C8 -130(2)
C9 Ti1 C7 C8 -37.6(9)
C6A Ti1 C7 C8 -97.6(14)
C10A Ti1 C7 C8 -57.7(11)
C4 Ti1 C7 C8 101.7(14)
P1 Ti1 C7 C8 -134.4(15)
O1 Ti1 C7 C6 123.9(16)
C3 Ti1 C7 C6 -133.7(16)
C8 Ti1 C7 C6 115.2(18)
C9A Ti1 C7 C6 96.8(16)
C2 Ti1 C7 C6 -98.0(16)
C8A Ti1 C7 C6 128(4)
C5 Ti1 C7 C6 -110.7(13)
C10 Ti1 C7 C6 37.0(11)
C1 Ti1 C7 C6 -82.7(15)
C7A Ti1 C7 C6 -15(2)
C9 Ti1 C7 C6 77.7(12)
C6A Ti1 C7 C6 17.7(10)
C10A Ti1 C7 C6 57.6(14)
C4 Ti1 C7 C6 -143.0(13)
P1 Ti1 C7 C6 -19.1(17)
C6 C7 C8 C9 1.2(17)
Ti1 C7 C8 C9 66.7(9)
C6 C7 C8 Ti1 -65.5(10)
O1 Ti1 C8 C7 -172.9(15)
C3 Ti1 C8 C7 -66.1(15)
C9A Ti1 C8 C7 129(3)
C2 Ti1 C8 C7 -33.2(16)
C8A Ti1 C8 C7 -11(2)
C5 Ti1 C8 C7 -82.9(14)
C6 Ti1 C8 C7 37.4(10)
C10 Ti1 C8 C7 78.7(11)
C1 Ti1 C8 C7 -26.4(18)
C7A Ti1 C8 C7 20.3(10)
C9 Ti1 C8 C7 114.9(16)
C6A Ti1 C8 C7 59.1(12)
C10A Ti1 C8 C7 97.8(14)
C4 Ti1 C8 C7 -93.0(14)
P1 Ti1 C8 C7 69(2)
O1 Ti1 C8 C9 72.2(15)
C3 Ti1 C8 C9 179.0(15)
C7 Ti1 C8 C9 -114.9(16)
C9A Ti1 C8 C9 14(2)
C2 Ti1 C8 C9 -148.1(15)
C8A Ti1 C8 C9 -126(2)
C5 Ti1 C8 C9 162.2(8)
C6 Ti1 C8 C9 -77.4(11)
C10 Ti1 C8 C9 -36.1(9)
C1 Ti1 C8 C9 -141.3(14)
C7A Ti1 C8 C9 -94.6(13)
C6A Ti1 C8 C9 -55.8(11)
C10A Ti1 C8 C9 -17.1(11)
C4 Ti1 C8 C9 152.2(13)
P1 Ti1 C8 C9 -46(2)
C7 C8 C9 C10 -2.1(16)
Ti1 C8 C9 C10 63.8(10)
C7 C8 C9 Ti1 -65.9(9)
O1 Ti1 C9 C10 137.4(15)
C3 Ti1 C9 C10 -118.5(16)
C8 Ti1 C9 C10 -117.3(16)
C7 Ti1 C9 C10 -79.5(11)
C9A Ti1 C9 C10 -131(2)
C2 Ti1 C9 C10 -73.9(19)
C8A Ti1 C9 C10 -96.1(14)
C5 Ti1 C9 C10 141(3)
C6 Ti1 C9 C10 -38.2(10)
C1 Ti1 C9 C10 -29(3)
C7A Ti1 C9 C10 -56.0(12)
C6A Ti1 C9 C10 -16.5(12)
C10A Ti1 C9 C10 16(2)
C4 Ti1 C9 C10 -161.3(11)
P1 Ti1 C9 C10 31.6(15)
O1 Ti1 C9 C8 -105.3(16)
C3 Ti1 C9 C8 -1.2(18)
C7 Ti1 C9 C8 37.8(9)
C9A Ti1 C9 C8 -14(2)
C2 Ti1 C9 C8 43(2)
C8A Ti1 C9 C8 21.2(10)
C5 Ti1 C9 C8 -102(3)
C6 Ti1 C9 C8 79.1(11)
C10 Ti1 C9 C8 117.3(16)
C1 Ti1 C9 C8 88(3)
C7A Ti1 C9 C8 61.3(10)
C6A Ti1 C9 C8 100.8(13)
C10A Ti1 C9 C8 133(3)
C4 Ti1 C9 C8 -44.0(17)
P1 Ti1 C9 C8 148.9(15)
C8 C9 C10 C6 2.2(16)
Ti1 C9 C10 C6 65.3(9)
C8 C9 C10 Ti1 -63.0(10)
C7 C6 C10 C9 -1.5(16)
Ti1 C6 C10 C9 -65.8(9)
C7 C6 C10 Ti1 64.2(10)
O1 Ti1 C10 C9 -43.9(14)
C3 Ti1 C10 C9 90.5(19)
C8 Ti1 C10 C9 36.5(9)
C7 Ti1 C10 C9 77.6(11)
C9A Ti1 C10 C9 18.4(9)
C2 Ti1 C10 C9 127.2(15)
C8A Ti1 C10 C9 59.0(11)
C5 Ti1 C10 C9 -166.1(8)
C6 Ti1 C10 C9 114.5(15)
C1 Ti1 C10 C9 166.1(12)
C7A Ti1 C10 C9 99.5(14)
C6A Ti1 C10 C9 135(3)
C10A Ti1 C10 C9 -15.9(18)
C4 Ti1 C10 C9 77(4)
P1 Ti1 C10 C9 -150.2(15)
O1 Ti1 C10 C6 -158.4(15)
C3 Ti1 C10 C6 -24(2)
C8 Ti1 C10 C6 -78.0(10)
C7 Ti1 C10 C6 -36.9(9)
C9A Ti1 C10 C6 -96.1(13)
C2 Ti1 C10 C6 12.7(17)
C8A Ti1 C10 C6 -55.4(11)
C5 Ti1 C10 C6 79.4(14)
C1 Ti1 C10 C6 51.6(16)
C7A Ti1 C10 C6 -15.0(12)
C9 Ti1 C10 C6 -114.5(15)
C6A Ti1 C10 C6 21(2)
C10A Ti1 C10 C6 -130(2)
C4 Ti1 C10 C6 -37(5)
P1 Ti1 C10 C6 95.4(16)
O1 Ti1 C6A C7A -129(2)
C3 Ti1 C6A C7A 14(3)
C8 Ti1 C6A C7A -59.1(14)
C7 Ti1 C6A C7A -19.5(12)
C9A Ti1 C6A C7A -78.6(15)
C2 Ti1 C6A C7A 43(2)
C8A Ti1 C6A C7A -37.3(13)
C5 Ti1 C6A C7A 88.1(18)
C6 Ti1 C6A C7A 12(2)
C10 Ti1 C6A C7A -130(3)
C1 Ti1 C6A C7A 77(2)
C9 Ti1 C6A C7A -98.0(17)
C10A Ti1 C6A C7A -115(2)
C4 Ti1 C6A C7A 26(3)
P1 Ti1 C6A C7A 128(2)
O1 Ti1 C6A C10A -14(2)
C3 Ti1 C6A C10A 129(2)
C8 Ti1 C6A C10A 55.7(12)
C7 Ti1 C6A C10A 95.4(15)
C9A Ti1 C6A C10A 36.3(11)
C2 Ti1 C6A C10A 157(2)
C8A Ti1 C6A C10A 77.5(13)
C5 Ti1 C6A C10A -157.1(12)
C6 Ti1 C6A C10A 127(2)
C10 Ti1 C6A C10A -15.2(19)
C1 Ti1 C6A C10A -168.6(18)
C7A Ti1 C6A C10A 115(2)
C9 Ti1 C6A C10A 16.8(11)
C4 Ti1 C6A C10A 141(2)
P1 Ti1 C6A C10A -117(2)
C10A C6A C7A C8A -1(2)
Ti1 C6A C7A C8A 64.6(13)
C10A C6A C7A Ti1 -65.6(12)
O1 Ti1 C7A C6A 78(3)
C3 Ti1 C7A C6A -168(2)
C8 Ti1 C7A C6A 98.1(17)
C7 Ti1 C7A C6A 133(2)
C9A Ti1 C7A C6A 78.4(16)
C2 Ti1 C7A C6A -136(2)
C8A Ti1 C7A C6A 116(2)
C5 Ti1 C7A C6A -125.9(16)
C6 Ti1 C7A C6A -15(3)
C10 Ti1 C7A C6A 18.3(13)
C1 Ti1 C7A C6A -111(2)
C9 Ti1 C7A C6A 57.8(15)
C10A Ti1 C7A C6A 37.7(14)
C4 Ti1 C7A C6A -166.9(18)
P1 Ti1 C7A C6A -51(2)
O1 Ti1 C7A C8A -38(3)
C3 Ti1 C7A C8A 76(2)
C8 Ti1 C7A C8A -17.7(11)
C7 Ti1 C7A C8A 16.9(16)
C9A Ti1 C7A C8A -37.4(12)
C2 Ti1 C7A C8A 108(2)
C5 Ti1 C7A C8A 118.3(17)
C6 Ti1 C7A C8A -131(4)
C10 Ti1 C7A C8A -97.5(17)
C1 Ti1 C7A C8A 133(2)
C9 Ti1 C7A C8A -58.0(13)
C6A Ti1 C7A C8A -116(2)
C10A Ti1 C7A C8A -78.1(14)
C4 Ti1 C7A C8A 77(2)
P1 Ti1 C7A C8A -167(2)
C6A C7A C8A C9A 0(2)
Ti1 C7A C8A C9A 64.9(12)
C6A C7A C8A Ti1 -65.1(13)
O1 Ti1 C8A C9A 39(2)
C3 Ti1 C8A C9A 144(2)
C8 Ti1 C8A C9A 20.0(18)
C7 Ti1 C8A C9A -137(4)
C2 Ti1 C8A C9A 178(2)
C5 Ti1 C8A C9A 149.8(14)
C6 Ti1 C8A C9A -98.9(16)
C10 Ti1 C8A C9A -58.3(13)
C1 Ti1 C8A C9A -171.8(19)
C7A Ti1 C8A C9A -115(2)
C9 Ti1 C8A C9A -18.1(11)
C6A Ti1 C8A C9A -78.6(13)
C10A Ti1 C8A C9A -37.6(11)
C4 Ti1 C8A C9A 125.5(19)
P1 Ti1 C8A C9A -98(3)
O1 Ti1 C8A C7A 155(2)
C3 Ti1 C8A C7A -101(2)
C8 Ti1 C8A C7A 135(3)
C7 Ti1 C8A C7A -22(2)
C9A Ti1 C8A C7A 115(2)
C2 Ti1 C8A C7A -66(2)
C5 Ti1 C8A C7A -94.8(18)
C6 Ti1 C8A C7A 16.5(14)
C10 Ti1 C8A C7A 57.2(14)
C1 Ti1 C8A C7A -56(2)
C9 Ti1 C8A C7A 97.4(17)
C6A Ti1 C8A C7A 36.8(13)
C10A Ti1 C8A C7A 77.9(14)
C4 Ti1 C8A C7A -119(2)
P1 Ti1 C8A C7A 17(3)
C7A C8A C9A C10A 1(2)
Ti1 C8A C9A C10A 66.9(12)
C7A C8A C9A Ti1 -65.5(12)
O1 Ti1 C9A C10A 103(2)
C3 Ti1 C9A C10A -152(2)
C8 Ti1 C9A C10A -137(3)
C7 Ti1 C9A C10A -99.6(15)
C2 Ti1 C9A C10A -116(2)
C8A Ti1 C9A C10A -114(2)
C5 Ti1 C9A C10A 167.8(12)
C6 Ti1 C9A C10A -58.9(13)
C10 Ti1 C9A C10A -18.0(10)
C1 Ti1 C9A C10A -99(4)
C7A Ti1 C9A C10A -77.1(14)
C9 Ti1 C9A C10A 17.1(19)
C6A Ti1 C9A C10A -36.5(12)
C4 Ti1 C9A C10A 174.4(16)
P1 Ti1 C9A C10A -4(2)
O1 Ti1 C9A C8A -143(2)
C3 Ti1 C9A C8A -38(2)
C8 Ti1 C9A C8A -22(2)
C7 Ti1 C9A C8A 14.8(14)
C2 Ti1 C9A C8A -2(3)
C5 Ti1 C9A C8A -78(2)
C6 Ti1 C9A C8A 55.5(14)
C10 Ti1 C9A C8A 96.4(16)
C1 Ti1 C9A C8A 16(4)
C7A Ti1 C9A C8A 37.3(11)
C9 Ti1 C9A C8A 131(3)
C6A Ti1 C9A C8A 77.9(13)
C10A Ti1 C9A C8A 114(2)
C4 Ti1 C9A C8A -71(2)
P1 Ti1 C9A C8A 111(2)
C8A C9A C10A C6A -2(2)
Ti1 C9A C10A C6A 64.1(12)
C8A C9A C10A Ti1 -66.2(12)
C7A C6A C10A C9A 2(2)
Ti1 C6A C10A C9A -63.5(12)
C7A C6A C10A Ti1 65.5(12)
O1 Ti1 C10A C9A -75(2)
C3 Ti1 C10A C9A 40(3)
C8 Ti1 C10A C9A 16.1(12)
C7 Ti1 C10A C9A 56.2(12)
C2 Ti1 C10A C9A 87(3)
C8A Ti1 C10A C9A 38.1(11)
C5 Ti1 C10A C9A -162(2)
C6 Ti1 C10A C9A 96.3(15)
C10 Ti1 C10A C9A 132(2)
C1 Ti1 C10A C9A 135(2)
C7A Ti1 C10A C9A 79.6(13)
C9 Ti1 C10A C9A -17.5(19)
C6A Ti1 C10A C9A 117(2)
C4 Ti1 C10A C9A -13(3)
P1 Ti1 C10A C9A 177.1(19)
O1 Ti1 C10A C6A 168(2)
C3 Ti1 C10A C6A -77(3)
C8 Ti1 C10A C6A -101.0(15)
C7 Ti1 C10A C6A -60.8(12)
C9A Ti1 C10A C6A -117(2)
C2 Ti1 C10A C6A -30(3)
C8A Ti1 C10A C6A -78.9(14)
C5 Ti1 C10A C6A 80(3)
C6 Ti1 C10A C6A -20.8(10)
C10 Ti1 C10A C6A 14.9(18)
C1 Ti1 C10A C6A 17(3)
C7A Ti1 C10A C6A -37.5(12)
C9 Ti1 C10A C6A -135(3)
C4 Ti1 C10A C6A -130(3)
P1 Ti1 C10A C6A 60(2)
O1 Ti1 P1 C21 -108.9(3)
C3 Ti1 P1 C21 130.8(3)
C8 Ti1 P1 C21 3.2(11)
C7 Ti1 P1 C21 39.9(6)
C9A Ti1 P1 C21 -15.6(9)
C2 Ti1 P1 C21 111.8(3)
C8A Ti1 P1 C21 28.6(12)
C5 Ti1 P1 C21 167.5(3)
C6 Ti1 P1 C21 29.2(7)
C10 Ti1 P1 C21 -5.1(7)
C1 Ti1 P1 C21 132.9(3)
C7A Ti1 P1 C21 38.4(8)
C9 Ti1 P1 C21 -22.2(5)
C6A Ti1 P1 C21 12.1(12)
C10A Ti1 P1 C21 -17.6(8)
C4 Ti1 P1 C21 166.0(3)
O1 Ti1 P1 C31 22.5(3)
C3 Ti1 P1 C31 -97.8(3)
C8 Ti1 P1 C31 134.6(11)
C7 Ti1 P1 C31 171.2(5)
C9A Ti1 P1 C31 115.8(9)
C2 Ti1 P1 C31 -116.9(3)
C8A Ti1 P1 C31 160.0(12)
C5 Ti1 P1 C31 -61.1(3)
C6 Ti1 P1 C31 160.6(7)
C10 Ti1 P1 C31 126.3(7)
C1 Ti1 P1 C31 -95.7(3)
C7A Ti1 P1 C31 169.7(8)
C9 Ti1 P1 C31 109.1(5)
C6A Ti1 P1 C31 143.4(12)
C10A Ti1 P1 C31 113.7(8)
C4 Ti1 P1 C31 -62.7(3)
O1 Ti1 P1 C11 130.6(3)
C3 Ti1 P1 C11 10.3(3)
C8 Ti1 P1 C11 -117.4(11)
C7 Ti1 P1 C11 -80.7(5)
C9A Ti1 P1 C11 -136.2(9)
C2 Ti1 P1 C11 -8.8(3)
C8A Ti1 P1 C11 -91.9(12)
C5 Ti1 P1 C11 46.9(3)
C6 Ti1 P1 C11 -91.3(7)
C10 Ti1 P1 C11 -125.6(7)
C1 Ti1 P1 C11 12.3(3)
C7A Ti1 P1 C11 -82.2(8)
C9 Ti1 P1 C11 -142.8(5)
C6A Ti1 P1 C11 -108.5(12)
C10A Ti1 P1 C11 -138.2(8)
C4 Ti1 P1 C11 45.4(3)
C3 Ti1 O1 C41 -94.4(10)
C8 Ti1 O1 C41 -2.2(11)
C7 Ti1 O1 C41 -7.1(12)
C9A Ti1 O1 C41 12.6(14)
C2 Ti1 O1 C41 -114.6(9)
C8A Ti1 O1 C41 -8.4(12)
C5 Ti1 O1 C41 -148.9(10)
C6 Ti1 O1 C41 35.9(14)
C10 Ti1 O1 C41 53.6(11)
C1 Ti1 O1 C41 -156.2(9)
C7A Ti1 O1 C41 12.9(19)
C9 Ti1 O1 C41 30.5(12)
C6A Ti1 O1 C41 53.3(12)
C10A Ti1 O1 C41 45.3(12)
C4 Ti1 O1 C41 -116.3(10)
P1 Ti1 O1 C41 139.1(9)
O1 Ti1 C1 C2 127.1(4)
C3 Ti1 C1 C2 37.4(4)
C8 Ti1 C1 C2 -11.7(8)
C7 Ti1 C1 C2 -26.9(8)
C9A Ti1 C1 C2 -28(2)
C8A Ti1 C1 C2 -17.5(9)
C5 Ti1 C1 C2 114.0(6)
C6 Ti1 C1 C2 -61.3(8)
C10 Ti1 C1 C2 -87.9(6)
C7A Ti1 C1 C2 -45.7(11)
C9 Ti1 C1 C2 -69.2(17)
C6A Ti1 C1 C2 -78.7(10)
C10A Ti1 C1 C2 -88.8(10)
C4 Ti1 C1 C2 78.1(4)
P1 Ti1 C1 C2 -140.5(4)
O1 Ti1 C1 C5 13.1(5)
C3 Ti1 C1 C5 -76.6(4)
C8 Ti1 C1 C5 -125.8(7)
C7 Ti1 C1 C5 -140.9(7)
C9A Ti1 C1 C5 -142(2)
C2 Ti1 C1 C5 -114.0(6)
C8A Ti1 C1 C5 -131.5(9)
C6 Ti1 C1 C5 -175.3(8)
C10 Ti1 C1 C5 158.1(6)
C7A Ti1 C1 C5 -159.7(11)
C9 Ti1 C1 C5 176.8(16)
C6A Ti1 C1 C5 167.3(10)
C10A Ti1 C1 C5 157.1(9)
C4 Ti1 C1 C5 -35.9(4)
P1 Ti1 C1 C5 105.5(4)
O1 Ti1 C1 C11 -109.5(5)
C3 Ti1 C1 C11 160.8(6)
C8 Ti1 C1 C11 111.6(8)
C7 Ti1 C1 C11 96.5(8)
C9A Ti1 C1 C11 96(2)
C2 Ti1 C1 C11 123.4(7)
C8A Ti1 C1 C11 105.9(9)
C5 Ti1 C1 C11 -122.6(6)
C6 Ti1 C1 C11 62.1(9)
C10 Ti1 C1 C11 35.5(7)
C7A Ti1 C1 C11 77.7(12)
C9 Ti1 C1 C11 54.2(17)
C6A Ti1 C1 C11 44.7(10)
C10A Ti1 C1 C11 34.5(10)
C4 Ti1 C1 C11 -158.5(6)
P1 Ti1 C1 C11 -17.1(4)
C5 C1 C2 C3 1.3(7)
C11 C1 C2 C3 -168.6(6)
Ti1 C1 C2 C3 -63.7(4)
C5 C1 C2 Ti1 65.0(4)
C11 C1 C2 Ti1 -104.9(6)
O1 Ti1 C2 C1 -80.6(5)
C3 Ti1 C2 C1 -116.1(6)
C8 Ti1 C2 C1 172.0(6)
C7 Ti1 C2 C1 153.4(8)
C9A Ti1 C2 C1 165.9(10)
C8A Ti1 C2 C1 164.8(9)
C5 Ti1 C2 C1 -38.2(4)
C6 Ti1 C2 C1 119.2(7)
C10 Ti1 C2 C1 112.0(6)
C7A Ti1 C2 C1 132.5(11)
C9 Ti1 C2 C1 148.5(10)
C6A Ti1 C2 C1 109.6(7)
C10A Ti1 C2 C1 125.8(13)
C4 Ti1 C2 C1 -78.6(4)
P1 Ti1 C2 C1 33.3(4)
O1 Ti1 C2 C3 35.5(5)
C8 Ti1 C2 C3 -71.9(6)
C7 Ti1 C2 C3 -90.5(8)
C9A Ti1 C2 C3 -78.0(10)
C8A Ti1 C2 C3 -79.1(9)
C5 Ti1 C2 C3 78.0(4)
C6 Ti1 C2 C3 -124.7(7)
C10 Ti1 C2 C3 -131.8(6)
C1 Ti1 C2 C3 116.1(6)
C7A Ti1 C2 C3 -111.3(11)
C9 Ti1 C2 C3 -95.3(10)
C6A Ti1 C2 C3 -134.3(7)
C10A Ti1 C2 C3 -118.1(13)
C4 Ti1 C2 C3 37.5(4)
P1 Ti1 C2 C3 149.4(4)
C1 C2 C3 C4 -3.1(7)
Ti1 C2 C3 C4 -68.0(5)
C1 C2 C3 Ti1 64.9(4)
O1 Ti1 C3 C4 -41.1(5)
C8 Ti1 C3 C4 -132.5(7)
C7 Ti1 C3 C4 -164.3(9)
C9A Ti1 C3 C4 -127.9(7)
C2 Ti1 C3 C4 114.6(6)
C8A Ti1 C3 C4 -148.4(11)
C5 Ti1 C3 C4 36.5(4)
C6 Ti1 C3 C4 171.1(6)
C10 Ti1 C3 C4 -175.3(10)
C1 Ti1 C3 C4 77.7(4)
C7A Ti1 C3 C4 178.2(9)
C9 Ti1 C3 C4 -131.9(7)
C6A Ti1 C3 C4 170.5(8)
C10A Ti1 C3 C4 -150.0(16)
P1 Ti1 C3 C4 79.8(4)
O1 Ti1 C3 C2 -155.7(4)
C8 Ti1 C3 C2 112.9(7)
C7 Ti1 C3 C2 81.1(8)
C9A Ti1 C3 C2 117.5(7)
C8A Ti1 C3 C2 97.0(11)
C5 Ti1 C3 C2 -78.1(4)
C6 Ti1 C3 C2 56.6(6)
C10 Ti1 C3 C2 70.1(10)
C1 Ti1 C3 C2 -36.9(4)
C7A Ti1 C3 C2 63.6(9)
C9 Ti1 C3 C2 113.5(7)
C6A Ti1 C3 C2 55.9(9)
C10A Ti1 C3 C2 95.4(16)
C4 Ti1 C3 C2 -114.6(6)
P1 Ti1 C3 C2 -34.8(4)
C2 C3 C4 C5 3.6(7)
Ti1 C3 C4 C5 -63.1(5)
C2 C3 C4 Ti1 66.8(4)
O1 Ti1 C4 C5 -103.4(4)
C3 Ti1 C4 C5 116.3(6)
C8 Ti1 C4 C5 170.0(8)
C7 Ti1 C4 C5 132.9(8)
C9A Ti1 C4 C5 -175.8(9)
C2 Ti1 C4 C5 78.0(4)
C8A Ti1 C4 C5 149.8(11)
C6 Ti1 C4 C5 103.9(9)
C10 Ti1 C4 C5 133(3)
C1 Ti1 C4 C5 36.7(4)
C7A Ti1 C4 C5 114.2(10)
C9 Ti1 C4 C5 -164.8(7)
C6A Ti1 C4 C5 97.2(14)
C10A Ti1 C4 C5 -167.0(18)
P1 Ti1 C4 C5 2.6(4)
O1 Ti1 C4 C3 140.3(4)
C8 Ti1 C4 C3 53.7(9)
C7 Ti1 C4 C3 16.6(9)
C9A Ti1 C4 C3 67.9(10)
C2 Ti1 C4 C3 -38.3(4)
C8A Ti1 C4 C3 33.4(12)
C5 Ti1 C4 C3 -116.3(6)
C6 Ti1 C4 C3 -12.5(9)
C10 Ti1 C4 C3 17(4)
C1 Ti1 C4 C3 -79.6(4)
C7A Ti1 C4 C3 -2.2(11)
C9 Ti1 C4 C3 78.9(8)
C6A Ti1 C4 C3 -19.1(15)
C10A Ti1 C4 C3 76.7(19)
P1 Ti1 C4 C3 -113.7(4)
C3 C4 C5 C1 -2.8(8)
Ti1 C4 C5 C1 -65.0(5)
C3 C4 C5 Ti1 62.1(5)
C2 C1 C5 C4 0.9(7)
C11 C1 C5 C4 171.0(6)
Ti1 C1 C5 C4 65.7(5)
C2 C1 C5 Ti1 -64.8(4)
C11 C1 C5 Ti1 105.2(6)
O1 Ti1 C5 C4 73.7(4)
C3 Ti1 C5 C4 -37.1(4)
C8 Ti1 C5 C4 -16.8(13)
C7 Ti1 C5 C4 -64.3(11)
C9A Ti1 C5 C4 10(2)
C2 Ti1 C5 C4 -79.1(4)
C8A Ti1 C5 C4 -44.2(15)
C6 Ti1 C5 C4 -110.9(11)
C10 Ti1 C5 C4 -160.9(13)
C1 Ti1 C5 C4 -117.3(6)
C7A Ti1 C5 C4 -90.7(14)
C9 Ti1 C5 C4 70(4)
C6A Ti1 C5 C4 -136.9(16)
C10A Ti1 C5 C4 161(4)
P1 Ti1 C5 C4 -177.4(4)
O1 Ti1 C5 C1 -169.0(4)
C3 Ti1 C5 C1 80.3(4)
C8 Ti1 C5 C1 100.5(12)
C7 Ti1 C5 C1 53.0(11)
C9A Ti1 C5 C1 127(2)
C2 Ti1 C5 C1 38.2(4)
C8A Ti1 C5 C1 73.2(14)
C6 Ti1 C5 C1 6.4(11)
C10 Ti1 C5 C1 -43.6(14)
C7A Ti1 C5 C1 26.6(14)
C9 Ti1 C5 C1 -172(4)
C6A Ti1 C5 C1 -19.6(16)
C10A Ti1 C5 C1 -81(4)
C4 Ti1 C5 C1 117.3(6)
P1 Ti1 C5 C1 -60.1(3)
C2 C1 C11 C12 -14.9(9)
C5 C1 C11 C12 177.1(6)
Ti1 C1 C11 C12 -98.9(5)
C2 C1 C11 C13 -136.6(7)
C5 C1 C11 C13 55.4(8)
Ti1 C1 C11 C13 139.5(5)
C2 C1 C11 P1 104.8(6)
C5 C1 C11 P1 -63.2(7)
Ti1 C1 C11 P1 20.9(5)
C21 P1 C11 C1 -144.0(4)
C31 P1 C11 C1 99.6(5)
Ti1 P1 C11 C1 -17.0(4)
C21 P1 C11 C12 -28.9(6)
C31 P1 C11 C12 -145.3(5)
Ti1 P1 C11 C12 98.1(5)
C21 P1 C11 C13 100.3(6)
C31 P1 C11 C13 -16.1(6)
Ti1 P1 C11 C13 -132.7(5)
C31 P1 C21 C22 -65.3(6)
C11 P1 C21 C22 177.3(5)
Ti1 P1 C21 C22 70.4(6)
C31 P1 C21 C26 115.4(7)
C11 P1 C21 C26 -2.0(8)
Ti1 P1 C21 C26 -109.0(6)
C26 C21 C22 C23 0.4(11)
P1 C21 C22 C23 -179.0(6)
C26 C21 C22 C27 -174.5(8)
P1 C21 C22 C27 6.1(10)
C21 C22 C23 C24 -1.1(12)
C27 C22 C23 C24 174.0(8)
C22 C23 C24 C25 0.7(14)
C23 C24 C25 C26 0.4(14)
C24 C25 C26 C21 -1.1(15)
C22 C21 C26 C25 0.7(13)
P1 C21 C26 C25 -179.9(7)
C21 P1 C31 C36 134.9(5)
C11 P1 C31 C36 -101.6(5)
Ti1 P1 C31 C36 -4.6(6)
C21 P1 C31 C32 -44.0(6)
C11 P1 C31 C32 79.4(6)
Ti1 P1 C31 C32 176.4(5)
C36 C31 C32 C33 -0.5(10)
P1 C31 C32 C33 178.4(5)
C36 C31 C32 C37 177.3(7)
P1 C31 C32 C37 -3.7(10)
C31 C32 C33 C34 1.7(11)
C37 C32 C33 C34 -176.4(7)
C32 C33 C34 C35 -0.3(12)
C33 C34 C35 C36 -2.2(12)
C34 C35 C36 C31 3.3(11)
C32 C31 C36 C35 -2.0(10)
P1 C31 C36 C35 179.0(5)
Ti1 O1 C41 C46 -112.4(9)
Ti1 O1 C41 C42 69.6(12)
O1 C41 C42 C43 177.6(6)
C46 C41 C42 C43 -0.4(11)
O1 C41 C42 C47 -3.5(11)
C46 C41 C42 C47 178.4(7)
C41 C42 C43 C44 0.1(12)
C47 C42 C43 C44 -178.8(8)
C42 C43 C44 C45 -0.3(14)
C43 C44 C45 C46 0.8(14)
O1 C41 C46 C45 -177.1(6)
C42 C41 C46 C45 1.0(11)
O1 C41 C46 C48 2.1(11)
C42 C41 C46 C48 -179.8(7)
C44 C45 C46 C41 -1.2(12)
C44 C45 C46 C48 179.6(8)
C71 B1 C51 C56 -162.2(6)
C61 B1 C51 C56 79.6(7)
C81 B1 C51 C56 -41.8(8)
C71 B1 C51 C52 24.5(9)
C61 B1 C51 C52 -93.7(7)
C81 B1 C51 C52 144.9(6)
C56 C51 C52 C53 -1.8(10)
B1 C51 C52 C53 171.9(6)
C51 C52 C53 C54 1.2(11)
C52 C53 C54 C55 0.2(12)
C53 C54 C55 C56 -0.7(13)
C54 C55 C56 C51 0.0(13)
C52 C51 C56 C55 1.3(11)
B1 C51 C56 C55 -172.7(7)
C71 B1 C61 C62 -85.2(7)
C81 B1 C61 C62 155.1(6)
C51 B1 C61 C62 35.8(8)
C71 B1 C61 C66 91.7(7)
C81 B1 C61 C66 -28.0(8)
C51 B1 C61 C66 -147.3(6)
C66 C61 C62 C63 1.1(10)
B1 C61 C62 C63 178.3(6)
C61 C62 C63 C64 -0.2(11)
C62 C63 C64 C65 -0.1(11)
C63 C64 C65 C66 -0.6(11)
C62 C61 C66 C65 -1.8(10)
B1 C61 C66 C65 -179.0(6)
C64 C65 C66 C61 1.6(11)
C61 B1 C71 C76 154.7(6)
C81 B1 C71 C76 -83.0(7)
C51 B1 C71 C76 38.0(8)
C61 B1 C71 C72 -31.1(8)
C81 B1 C71 C72 91.2(7)
C51 B1 C71 C72 -147.9(6)
C76 C71 C72 C73 -0.5(9)
B1 C71 C72 C73 -175.2(6)
C71 C72 C73 C74 -1.5(10)
C72 C73 C74 C75 1.9(10)
C73 C74 C75 C76 -0.3(10)
C74 C75 C76 C71 -1.8(11)
C72 C71 C76 C75 2.2(9)
B1 C71 C76 C75 176.8(6)
C71 B1 C81 C82 22.5(7)
C61 B1 C81 C82 142.2(6)
C51 B1 C81 C82 -100.5(7)
C71 B1 C81 C86 -159.7(5)
C61 B1 C81 C86 -40.0(8)
C51 B1 C81 C86 77.3(7)
C86 C81 C82 C83 -1.0(8)
B1 C81 C82 C83 176.9(6)
C81 C82 C83 C84 -0.7(10)
C82 C83 C84 C85 1.5(10)
C83 C84 C85 C86 -0.5(9)
C84 C85 C86 C81 -1.3(9)
C82 C81 C86 C85 2.0(8)
B1 C81 C86 C85 -175.9(5)
